data_4349621
loop_
_publ_author_name
'Lovitt, June I.'
'Hawes, Chris S.'
'Lynes, Amy D.'
'Haffner, Benjamin'
'M\"obius, Matthias E.'
'Gunnlaugsson, Thorfinnur'

_publ_section_title
;
 Coordination chemistry of N-picolyl-1,8-naphthalimides: colourful low
 molecular weight metallo-gelators and unique chelation behaviours
;
_journal_issue 2
_journal_name_full 'Inorganic Chemistry Frontiers'
_journal_page_first 296
_journal_paper_doi 10.1039/C6QI00498A
_journal_volume 4
_journal_year 2017
_chemical_formula_moiety 'C36 H24 Cl2 N4 O4 Zn, 0.67(C2 H3 N)'
_chemical_formula_sum 'C37.33 H26 Cl2 N4.67 O4 Zn'
_chemical_formula_weight 740.23
_space_group_crystal_system monoclinic
_space_group_IT_number 15
_space_group_name_Hall '-C 2yc'
_space_group_name_H-M_alt 'C 1 2/c 1'
_atom_sites_solution_hydrogens geom
_atom_sites_solution_primary dual
_audit_creation_date 2016-10-23
_audit_creation_method
;
Olex2 1.2
(compiled 2016.09.09 svn.r3337 for OlexSys, GUI svn.r5227)
;
_audit_update_record
;
2016-10-26 deposited with the CCDC.
2016-12-09 downloaded from the CCDC.
;
_cell_angle_alpha 90
_cell_angle_beta 94.650(8)
_cell_angle_gamma 90
_cell_formula_units_Z 4
_cell_length_a 10.4255(8)
_cell_length_b 11.0223(8)
_cell_length_c 28.403(3)
_cell_measurement_reflns_used 1993
_cell_measurement_temperature 100(2)
_cell_measurement_theta_max 66.94
_cell_measurement_theta_min 3.12
_cell_volume 3253.1(5)
_computing_cell_refinement 'SAINT v8.37A (Bruker, 2015)'
_computing_data_reduction 'SAINT v8.37A (Bruker, 2015)'
_computing_molecular_graphics 'Olex2 (Dolomanov et al., 2009)'
_computing_publication_material 'Olex2 (Dolomanov et al., 2009)'
_computing_structure_refinement 'ShelXL (Sheldrick, 2015)'
_computing_structure_solution 'ShelXT (Sheldrick, 2015)'
_diffrn_ambient_temperature 100.02
_diffrn_detector_area_resol_mean 8
_diffrn_measured_fraction_theta_full 0.998
_diffrn_measured_fraction_theta_max 0.990
_diffrn_measurement_device_type 'Bruker APEX-II CCD'
_diffrn_measurement_method '\f and \w scans'
_diffrn_radiation_monochromator graphite
_diffrn_radiation_type CuK\a
_diffrn_radiation_wavelength 1.54178
_diffrn_reflns_av_R_equivalents 0.0893
_diffrn_reflns_av_unetI/netI 0.0638
_diffrn_reflns_Laue_measured_fraction_full 0.998
_diffrn_reflns_Laue_measured_fraction_max 0.990
_diffrn_reflns_limit_h_max 12
_diffrn_reflns_limit_h_min -11
_diffrn_reflns_limit_k_max 13
_diffrn_reflns_limit_k_min -13
_diffrn_reflns_limit_l_max 34
_diffrn_reflns_limit_l_min -34
_diffrn_reflns_number 16379
_diffrn_reflns_point_group_measured_fraction_full 0.998
_diffrn_reflns_point_group_measured_fraction_max 0.990
_diffrn_reflns_theta_full 67.679
_diffrn_reflns_theta_max 70.133
_diffrn_reflns_theta_min 3.122
_diffrn_source 'sealed tube'
_diffrn_standards_number 0
_exptl_absorpt_coefficient_mu 2.971
_exptl_absorpt_correction_T_max 0.7533
_exptl_absorpt_correction_T_min 0.6368
_exptl_absorpt_correction_type multi-scan
_exptl_absorpt_process_details
;
SADABS-2014/5 (Bruker,2014/5) was used for absorption correction.
wR2(int) was 0.0757 before and 0.0605 after correction.
The Ratio of minimum to maximum transmission is 0.8453.
The \l/2 correction factor is Not present.
;
_exptl_crystal_colour colourless
_exptl_crystal_density_diffrn 1.511
_exptl_crystal_description plate
_exptl_crystal_F_000 1515
_exptl_crystal_size_max 0.05
_exptl_crystal_size_mid 0.05
_exptl_crystal_size_min 0.01
_refine_diff_density_max 0.537
_refine_diff_density_min -0.847
_refine_diff_density_rms 0.087
_refine_ls_extinction_method none
_refine_ls_goodness_of_fit_ref 1.061
_refine_ls_hydrogen_treatment constr
_refine_ls_matrix_type full
_refine_ls_number_parameters 240
_refine_ls_number_reflns 3074
_refine_ls_number_restraints 21
_refine_ls_restrained_S_all 1.061
_refine_ls_R_factor_all 0.1292
_refine_ls_R_factor_gt 0.0773
_refine_ls_shift/su_max 0.000
_refine_ls_shift/su_mean 0.000
_refine_ls_structure_factor_coef Fsqd
_refine_ls_weighting_details 'w=1/[\s^2^(Fo^2^)+(0.1220P)^2^+7.3730P] where P=(Fo^2^+2Fc^2^)/3'
_refine_ls_weighting_scheme calc
_refine_ls_wR_factor_gt 0.2085
_refine_ls_wR_factor_ref 0.2469
_reflns_Friedel_coverage 0.000
_reflns_number_gt 1806
_reflns_number_total 3074
_reflns_threshold_expression 'I > 2\s(I)'
_cod_data_source_file c6qi00498a2.cif
_cod_data_source_block 7
_cod_original_cell_volume 3253.2(4)
_cod_database_code 4349621
_shelx_space_group_comment
;
The symmetry employed for this shelxl refinement is uniquely defined
by the following loop, which should always be used as a source of
symmetry information in preference to the above space-group names.
They are only intended as comments.
;
_olex2_refinement_description
;
1. Fixed Uiso
 At 1.2 times of:
  All C(H) groups, All C(H,H) groups
 At 1.5 times of:
  All C(H,H,H) groups
2. Uiso/Uaniso restraints and constraints
Uanis(C19) \\sim Ueq: with sigma of 0.01 and sigma for terminal atoms of 0.01
Uanis(N3) \\sim Ueq: with sigma of 0.01 and sigma for terminal atoms of 0.01
3. Rigid body (RIGU) restrains
 N3, C19, C20
 with sigma for 1-2 distances of 0.001 and sigma for 1-3 distances of 0.001
4. Others
 Fixed Sof: N3(0.33333) C19(0.33333) C20(0.33333) H20A(0.33333) H20B(0.33333)
 H20C(0.33333)
5.a Secondary CH2 refined with riding coordinates:
 C6(H6A,H6B)
5.b Me refined with riding coordinates:
 C20(H20A,H20B,H20C)
5.c Aromatic/amide H refined with riding coordinates:
 C1(H1), C2(H2), C3(H3), C5(H5), C9(H9), C10(H10), C11(H11), C13(H13),
 C14(H14), C15(H15)
;
_shelx_shelxl_version_number 2014/7
_olex2_submission_special_instructions 'No special instructions were received'

loop_
_space_group_symop_operation_xyz
'x, y, z'
'-x, y, -z+1/2'
'x+1/2, y+1/2, z'
'-x+1/2, y+1/2, -z+1/2'
'-x, -y, -z'
'x, -y, z-1/2'
'-x+1/2, -y+1/2, -z'
'x+1/2, -y+1/2, z-1/2'

loop_
_atom_site_label
_atom_site_type_symbol
_atom_site_fract_x
_atom_site_fract_y
_atom_site_fract_z
_atom_site_U_iso_or_equiv
_atom_site_adp_type
_atom_site_occupancy
_atom_site_site_symmetry_order
_atom_site_calc_flag
_atom_site_refinement_flags_posn
_atom_site_refinement_flags_adp
_atom_site_refinement_flags_occupancy
_atom_site_disorder_assembly
_atom_site_disorder_group
Zn1 Zn 0.5000 0.78402(10) 0.7500 0.0620(5) Uani 1 2 d S T P . .
Cl1 Cl 0.68506(17) 0.87782(19) 0.74805(13) 0.1296(13) Uani 1 1 d . . . . .
O1 O 0.1161(6) 0.7174(4) 0.6107(2) 0.0892(18) Uani 1 1 d . . . . .
O2 O 0.2520(5) 0.3572(4) 0.5573(2) 0.0705(14) Uani 1 1 d . . . . .
N1 N 0.4746(6) 0.6549(5) 0.6976(2) 0.0715(17) Uani 1 1 d . . . . .
N2 N 0.1751(5) 0.5347(5) 0.5835(3) 0.0700(18) Uani 1 1 d . . . . .
C1 C 0.5745(9) 0.5833(8) 0.6892(3) 0.090(3) Uani 1 1 d . . . . .
H1 H 0.6585 0.6049 0.7020 0.108 Uiso 1 1 calc R . . . .
C2 C 0.5574(9) 0.4780(9) 0.6624(3) 0.101(3) Uani 1 1 d . . . . .
H2 H 0.6296 0.4296 0.6562 0.121 Uiso 1 1 calc R . . . .
C3 C 0.4359(9) 0.4441(8) 0.6448(3) 0.090(3) Uani 1 1 d . . . . .
H3 H 0.4229 0.3703 0.6278 0.108 Uiso 1 1 calc R . . . .
C4 C 0.3316(8) 0.5201(7) 0.6523(3) 0.081(2) Uani 1 1 d . . . . .
C5 C 0.3565(7) 0.6218(7) 0.6794(3) 0.074(2) Uani 1 1 d . . . . .
H5 H 0.2858 0.6719 0.6858 0.088 Uiso 1 1 calc R . . . .
C6 C 0.1975(7) 0.4908(7) 0.6323(3) 0.079(2) Uani 1 1 d . . . . .
H6A H 0.1842 0.4019 0.6330 0.095 Uiso 1 1 calc R . . . .
H6B H 0.1347 0.5290 0.6521 0.095 Uiso 1 1 calc R . . . .
C7 C 0.1297(6) 0.6547(6) 0.5767(4) 0.072(2) Uani 1 1 d . . . . .
C8 C 0.1026(6) 0.6942(5) 0.5277(3) 0.070(2) Uani 1 1 d . . . . .
C9 C 0.0508(6) 0.8072(6) 0.5181(4) 0.076(3) Uani 1 1 d . . . . .
H9 H 0.0332 0.8591 0.5435 0.091 Uiso 1 1 calc R . . . .
C10 C 0.0233(6) 0.8470(6) 0.4715(4) 0.077(3) Uani 1 1 d . . . . .
H10 H -0.0114 0.9258 0.4658 0.092 Uiso 1 1 calc R . . . .
C11 C 0.0458(6) 0.7737(6) 0.4336(3) 0.071(2) Uani 1 1 d . . . . .
H11 H 0.0261 0.8011 0.4022 0.085 Uiso 1 1 calc R . . . .
C12 C 0.0992(6) 0.6565(6) 0.4426(4) 0.072(2) Uani 1 1 d . . . . .
C13 C 0.1252(6) 0.5766(7) 0.4047(3) 0.077(2) Uani 1 1 d . . . . .
H13 H 0.1086 0.6022 0.3728 0.092 Uiso 1 1 calc R . . . .
C14 C 0.1746(6) 0.4617(7) 0.4146(4) 0.077(3) Uani 1 1 d . . . . .
H14 H 0.1915 0.4088 0.3894 0.093 Uiso 1 1 calc R . . . .
C15 C 0.2001(5) 0.4225(6) 0.4618(3) 0.063(2) Uani 1 1 d . . . . .
H15 H 0.2324 0.3431 0.4682 0.075 Uiso 1 1 calc R . . . .
C16 C 0.1781(5) 0.4988(5) 0.4984(3) 0.061(2) Uani 1 1 d . . . . .
C17 C 0.2051(6) 0.4559(5) 0.5475(3) 0.063(2) Uani 1 1 d . . . . .
C18 C 0.1273(5) 0.6154(5) 0.4903(3) 0.063(2) Uani 1 1 d . . . . .
N3 N -0.0803(15) 0.6245(18) 0.6925(7) 0.067(4) Uani 0.3333 1 d . U . A -1
C19 C -0.040(3) 0.659(3) 0.7260(11) 0.045(5) Uani 0.3333 1 d . U . A -1
C20 C 0.013(3) 0.687(3) 0.7707(10) 0.050(6) Uani 0.3333 1 d . U . A -1
H20A H 0.0160 0.7751 0.7747 0.076 Uiso 0.3333 1 calc R . . A -1
H20B H -0.0390 0.6509 0.7943 0.076 Uiso 0.3333 1 calc R . . A -1
H20C H 0.1008 0.6540 0.7748 0.076 Uiso 0.3333 1 calc R . . A -1

loop_
_atom_site_aniso_label
_atom_site_aniso_U_11
_atom_site_aniso_U_22
_atom_site_aniso_U_33
_atom_site_aniso_U_23
_atom_site_aniso_U_13
_atom_site_aniso_U_12
Zn1 0.0486(6) 0.0361(6) 0.1055(11) 0.000 0.0317(6) 0.000
Cl1 0.0464(9) 0.0676(12) 0.277(4) 0.0794(17) 0.0275(14) -0.0033(8)
O1 0.090(4) 0.052(3) 0.133(5) -0.037(3) 0.055(3) 0.003(3)
O2 0.065(3) 0.036(2) 0.116(4) -0.014(2) 0.038(3) -0.0009(19)
N1 0.061(3) 0.062(3) 0.096(5) -0.009(3) 0.030(3) 0.017(3)
N2 0.056(3) 0.045(3) 0.115(6) -0.026(3) 0.041(3) -0.007(2)
C1 0.077(5) 0.095(6) 0.102(7) -0.015(5) 0.026(5) 0.036(5)
C2 0.091(6) 0.100(7) 0.115(8) -0.027(6) 0.027(5) 0.050(5)
C3 0.083(5) 0.079(5) 0.112(7) -0.022(5) 0.036(5) 0.030(5)
C4 0.071(4) 0.065(4) 0.114(7) -0.016(4) 0.047(5) 0.007(4)
C5 0.063(4) 0.061(4) 0.103(6) -0.009(4) 0.043(4) 0.015(3)
C6 0.074(5) 0.053(4) 0.117(7) -0.015(4) 0.056(5) 0.000(3)
C7 0.050(3) 0.049(3) 0.122(7) -0.021(4) 0.034(4) -0.010(3)
C8 0.040(3) 0.039(3) 0.134(7) -0.026(4) 0.033(4) -0.008(2)
C9 0.039(3) 0.041(3) 0.150(8) -0.030(4) 0.029(4) -0.007(3)
C10 0.041(3) 0.037(3) 0.152(9) -0.019(4) 0.011(4) 0.000(3)
C11 0.040(3) 0.049(3) 0.123(7) -0.012(4) 0.003(3) 0.002(3)
C12 0.034(3) 0.044(3) 0.136(8) -0.025(4) 0.003(4) -0.001(2)
C13 0.041(3) 0.062(4) 0.124(7) -0.029(4) -0.008(4) 0.006(3)
C14 0.044(3) 0.060(4) 0.127(8) -0.040(4) 0.000(4) 0.004(3)
C15 0.037(3) 0.044(3) 0.108(6) -0.021(4) 0.011(3) -0.008(2)
C16 0.031(2) 0.038(3) 0.118(6) -0.027(3) 0.024(3) -0.007(2)
C17 0.049(3) 0.036(3) 0.110(6) -0.016(3) 0.034(4) -0.008(2)
C18 0.028(2) 0.036(3) 0.127(7) -0.023(3) 0.013(3) -0.005(2)
N3 0.045(6) 0.090(8) 0.067(5) -0.018(5) 0.014(5) -0.009(6)
C19 0.034(9) 0.045(9) 0.059(5) -0.002(5) 0.016(5) -0.005(6)
C20 0.040(13) 0.054(16) 0.059(5) -0.001(6) 0.017(5) -0.017(11)

loop_
_atom_type_symbol
_atom_type_description
_atom_type_scat_dispersion_real
_atom_type_scat_dispersion_imag
_atom_type_scat_source
C C 0.0181 0.0091 'International Tables Vol C Tables 4.2.6.8 and 6.1.1.4'
H H 0.0000 0.0000 'International Tables Vol C Tables 4.2.6.8 and 6.1.1.4'
Cl Cl 0.3639 0.7018 'International Tables Vol C Tables 4.2.6.8 and 6.1.1.4'
N N 0.0311 0.0180 'International Tables Vol C Tables 4.2.6.8 and 6.1.1.4'
O O 0.0492 0.0322 'International Tables Vol C Tables 4.2.6.8 and 6.1.1.4'
Zn Zn -1.5491 0.6778 'International Tables Vol C Tables 4.2.6.8 and 6.1.1.4'

loop_
_geom_angle_atom_site_label_1
_geom_angle_atom_site_label_2
_geom_angle_atom_site_label_3
_geom_angle
_geom_angle_site_symmetry_1
_geom_angle_site_symmetry_3
Cl1 Zn1 Cl1 123.76(12) . 2_656
N1 Zn1 Cl1 106.39(17) 2_656 .
N1 Zn1 Cl1 106.39(17) . 2_656
N1 Zn1 Cl1 111.63(19) . .
N1 Zn1 Cl1 111.63(19) 2_656 2_656
N1 Zn1 N1 92.7(4) . 2_656
C1 N1 Zn1 118.5(6) . .
C1 N1 C5 118.1(7) . .
C5 N1 Zn1 121.5(4) . .
C7 N2 C6 117.6(6) . .
C17 N2 C6 117.3(6) . .
C17 N2 C7 125.0(8) . .
N1 C1 H1 119.3 . .
N1 C1 C2 121.3(9) . .
C2 C1 H1 119.3 . .
C1 C2 H2 120.1 . .
C3 C2 C1 119.9(7) . .
C3 C2 H2 120.1 . .
C2 C3 H3 120.5 . .
C2 C3 C4 119.1(8) . .
C4 C3 H3 120.5 . .
C3 C4 C6 121.7(8) . .
C5 C4 C3 117.3(8) . .
C5 C4 C6 121.0(6) . .
N1 C5 C4 124.1(6) . .
N1 C5 H5 117.9 . .
C4 C5 H5 117.9 . .
N2 C6 C4 111.0(6) . .
N2 C6 H6A 109.4 . .
N2 C6 H6B 109.4 . .
C4 C6 H6A 109.4 . .
C4 C6 H6B 109.4 . .
H6A C6 H6B 108.0 . .
O1 C7 N2 119.1(9) . .
O1 C7 C8 124.4(7) . .
N2 C7 C8 116.5(7) . .
C9 C8 C7 120.0(7) . .
C9 C8 C18 119.9(9) . .
C18 C8 C7 120.0(6) . .
C8 C9 H9 119.4 . .
C8 C9 C10 121.2(8) . .
C10 C9 H9 119.4 . .
C9 C10 H10 119.4 . .
C11 C10 C9 121.2(7) . .
C11 C10 H10 119.4 . .
C10 C11 H11 120.6 . .
C10 C11 C12 118.8(8) . .
C12 C11 H11 120.6 . .
C11 C12 C13 121.3(9) . .
C11 C12 C18 120.1(7) . .
C13 C12 C18 118.6(6) . .
C12 C13 H13 120.1 . .
C14 C13 C12 119.8(9) . .
C14 C13 H13 120.1 . .
C13 C14 H14 119.7 . .
C13 C14 C15 120.7(7) . .
C15 C14 H14 119.7 . .
C14 C15 H15 119.9 . .
C16 C15 C14 120.1(7) . .
C16 C15 H15 119.9 . .
C15 C16 C17 119.2(6) . .
C15 C16 C18 121.4(8) . .
C18 C16 C17 119.4(6) . .
O2 C17 N2 119.9(8) . .
O2 C17 C16 123.0(6) . .
N2 C17 C16 117.1(6) . .
C8 C18 C12 118.8(6) . .
C16 C18 C8 121.9(8) . .
C16 C18 C12 119.3(7) . .
N3 C19 C20 172(4) . .
C19 C20 H20A 109.5 . .
C19 C20 H20B 109.5 . .
C19 C20 H20C 109.5 . .
H20A C20 H20B 109.5 . .
H20A C20 H20C 109.5 . .
H20B C20 H20C 109.5 . .

loop_
_geom_bond_atom_site_label_1
_geom_bond_atom_site_label_2
_geom_bond_distance
_geom_bond_site_symmetry_2
Zn1 Cl1 2.1936(18) .
Zn1 Cl1 2.1936(18) 2_656
Zn1 N1 2.062(6) .
Zn1 N1 2.062(6) 2_656
O1 C7 1.207(9) .
O2 C17 1.216(8) .
N1 C1 1.342(9) .
N1 C5 1.347(10) .
N2 C6 1.469(11) .
N2 C7 1.413(9) .
N2 C17 1.398(8) .
C1 H1 0.9500 .
C1 C2 1.393(13) .
C2 H2 0.9500 .
C2 C3 1.375(13) .
C3 H3 0.9500 .
C3 C4 1.403(10) .
C4 C5 1.373(11) .
C4 C6 1.500(11) .
C5 H5 0.9500 .
C6 H6A 0.9900 .
C6 H6B 0.9900 .
C7 C8 1.462(12) .
C8 C9 1.376(10) .
C8 C18 1.413(10) .
C9 H9 0.9500 .
C9 C10 1.403(12) .
C10 H10 0.9500 .
C10 C11 1.379(11) .
C11 H11 0.9500 .
C11 C12 1.422(9) .
C12 C13 1.434(10) .
C12 C18 1.436(11) .
C13 H13 0.9500 .
C13 C14 1.388(10) .
C14 H14 0.9500 .
C14 C15 1.413(11) .
C15 H15 0.9500 .
C15 C16 1.371(9) .
C16 C17 1.476(11) .
C16 C18 1.402(8) .
N3 C19 1.07(3) .
C19 C20 1.38(3) .
C20 H20A 0.9800 .
C20 H20B 0.9800 .
C20 H20C 0.9800 .

loop_
_geom_torsion_atom_site_label_1
_geom_torsion_atom_site_label_2
_geom_torsion_atom_site_label_3
_geom_torsion_atom_site_label_4
_geom_torsion
Zn1 N1 C1 C2 165.4(8)
Zn1 N1 C5 C4 -165.5(7)
O1 C7 C8 C9 -4.1(10)
O1 C7 C8 C18 177.1(6)
N1 C1 C2 C3 -1.6(16)
N2 C7 C8 C9 176.1(5)
N2 C7 C8 C18 -2.7(8)
C1 N1 C5 C4 -1.0(13)
C1 C2 C3 C4 3.2(16)
C2 C3 C4 C5 -3.6(14)
C2 C3 C4 C6 177.5(9)
C3 C4 C5 N1 2.6(14)
C3 C4 C6 N2 -85.1(10)
C5 N1 C1 C2 0.5(14)
C5 C4 C6 N2 96.1(9)
C6 N2 C7 O1 2.9(9)
C6 N2 C7 C8 -177.3(5)
C6 N2 C17 O2 -2.5(9)
C6 N2 C17 C16 178.0(5)
C6 C4 C5 N1 -178.5(8)
C7 N2 C6 C4 -88.3(7)
C7 N2 C17 O2 174.9(6)
C7 N2 C17 C16 -4.6(9)
C7 C8 C9 C10 -179.7(6)
C7 C8 C18 C12 179.7(5)
C7 C8 C18 C16 -0.2(8)
C8 C9 C10 C11 0.8(10)
C9 C8 C18 C12 0.9(8)
C9 C8 C18 C16 -179.0(5)
C9 C10 C11 C12 -0.7(9)
C10 C11 C12 C13 -179.7(6)
C10 C11 C12 C18 0.7(9)
C11 C12 C13 C14 -178.6(6)
C11 C12 C18 C8 -0.8(8)
C11 C12 C18 C16 179.1(5)
C12 C13 C14 C15 -0.2(10)
C13 C12 C18 C8 179.6(5)
C13 C12 C18 C16 -0.5(8)
C13 C14 C15 C16 -1.1(9)
C14 C15 C16 C17 179.8(5)
C14 C15 C16 C18 1.7(8)
C15 C16 C17 O2 3.6(9)
C15 C16 C17 N2 -176.9(5)
C15 C16 C18 C8 179.1(5)
C15 C16 C18 C12 -0.8(8)
C17 N2 C6 C4 89.3(7)
C17 N2 C7 O1 -174.5(6)
C17 N2 C7 C8 5.3(9)
C17 C16 C18 C8 0.9(8)
C17 C16 C18 C12 -179.0(5)
C18 C8 C9 C10 -0.9(9)
C18 C12 C13 C14 1.0(9)
C18 C16 C17 O2 -178.1(5)
C18 C16 C17 N2 1.4(8)
